data_2108098
loop_
_publ_author_name
'Derikvand, Zohreh'
'Powers, Xian B.'
'Olmstead, Marilyn M.'

_publ_section_title
;
 An ordering phase transition, short hydrogen bonds and high <i>Z</i>' in
 the structure of Ni(Hpydc)~2~&#x00B7;3H~2~O
;
_journal_issue 3
_journal_name_full 'Acta Crystallographica Section B'
_journal_page_first 413
_journal_page_last 418
_journal_paper_doi 10.1107/S2052520617004334
_journal_volume 73
_journal_year 2017
_chemical_formula_moiety '3(C14 H6 N2 Ni O8), C14 H8 N2 Ni O8, 3(H3 O), 4(H2 O), H O, 4(O)'
_chemical_formula_sum 'C56 H44 N8 Ni4 O44'
_chemical_formula_weight 1767.75
_chemical_name_systematic '[Ni(pydcH)2](H2O)3'
_space_group_crystal_system monoclinic
_space_group_IT_number 9
_space_group_name_Hall 'C -2yc'
_space_group_name_H-M_alt 'C 1 c 1'
_symmetry_space_group_name_Hall 'C -2yc'
_symmetry_space_group_name_H-M 'C 1 c 1'
_atom_sites_solution_hydrogens mixed
_atom_sites_solution_primary direct
_atom_sites_solution_secondary difmap
_audit_creation_method SHELXL-2016/6
_cell_angle_alpha 90
_cell_angle_beta 115.261(2)
_cell_angle_gamma 90
_cell_formula_units_Z 4
_cell_length_a 27.5303(18)
_cell_length_b 19.6477(13)
_cell_length_c 13.7534(9)
_cell_measurement_reflns_used 9820
_cell_measurement_temperature 180(2)
_cell_measurement_theta_max 27.5
_cell_measurement_theta_min 2.65
_cell_volume 6727.9(8)
_computing_cell_refinement 'SAINT (Bruker, 2015)'
_computing_data_collection 'Apex 3 (Bruker, 2015)'
_computing_data_reduction 'SAINT (Bruker, 2015)'
_computing_publication_material 'SHELXL-2016/6 (Sheldrick, 2016)'
_computing_structure_refinement 'SHELXL-2016/6 (Sheldrick, 2016)'
_computing_structure_solution 'SHELXS (Shedldrick, 2015)'
_diffrn_ambient_temperature 180(2)
_diffrn_detector_area_resol_mean 10.42
_diffrn_measured_fraction_theta_full 0.997
_diffrn_measured_fraction_theta_max 0.993
_diffrn_measurement_device_type 'Bruker Kappa DUO with Photon 100 detector'
_diffrn_measurement_method '\w and \f'
_diffrn_radiation_type MoK\a
_diffrn_radiation_wavelength 0.71073
_diffrn_reflns_av_R_equivalents 0.0223
_diffrn_reflns_limit_h_max 35
_diffrn_reflns_limit_h_min -35
_diffrn_reflns_limit_k_max 23
_diffrn_reflns_limit_k_min -25
_diffrn_reflns_limit_l_max 15
_diffrn_reflns_limit_l_min -17
_diffrn_reflns_number 30960
_diffrn_reflns_theta_full 25.242
_diffrn_reflns_theta_max 27.570
_diffrn_reflns_theta_min 2.360
_exptl_absorpt_coefficient_mu 1.221
_exptl_absorpt_correction_T_max 0.746
_exptl_absorpt_correction_T_min 0.667
_exptl_absorpt_correction_type multi-scan
_exptl_absorpt_process_details 'SADABS (Sheldrick, 2015)'
_exptl_crystal_colour blue-green
_exptl_crystal_density_diffrn 1.745
_exptl_crystal_description block
_exptl_crystal_F_000 3600
_exptl_crystal_size_max 0.470
_exptl_crystal_size_mid 0.400
_exptl_crystal_size_min 0.340
_refine_diff_density_max 0.890
_refine_diff_density_min -0.716
_refine_ls_abs_structure_details
;
 Refined as an inversion twin.
;
_refine_ls_abs_structure_Flack 0.50(2)
_refine_ls_extinction_method none
_refine_ls_goodness_of_fit_ref 1.034
_refine_ls_hydrogen_treatment mixed
_refine_ls_matrix_type full
_refine_ls_number_parameters 1069
_refine_ls_number_reflns 14609
_refine_ls_number_restraints 33
_refine_ls_restrained_S_all 1.034
_refine_ls_R_factor_all 0.0470
_refine_ls_R_factor_gt 0.0409
_refine_ls_shift/su_max 0.000
_refine_ls_shift/su_mean 0.000
_refine_ls_structure_factor_coef Fsqd
_refine_ls_weighting_details 'w=1/[\s^2^(Fo^2^)+(0.0385P)^2^+29.8338P] where P=(Fo^2^+2Fc^2^)/3'
_refine_ls_weighting_scheme calc
_refine_ls_wR_factor_gt 0.1036
_refine_ls_wR_factor_ref 0.1134
_reflns_number_gt 13325
_reflns_number_total 14609
_reflns_threshold_expression 'I > 2\s(I)'
_cod_data_source_file eb5059sup1.cif
_cod_data_source_block 180c
_cod_database_code 2108098
_shelx_space_group_comment
;
The symmetry employed for this shelxl refinement is uniquely defined
by the following loop, which should always be used as a source of
symmetry information in preference to the above space-group names.
They are only intended as comments.
;
_shelx_estimated_absorpt_t_min 0.598
_shelx_estimated_absorpt_t_max 0.682

loop_
_space_group_symop_operation_xyz
'x, y, z'
'x, -y, z+1/2'
'x+1/2, y+1/2, z'
'x+1/2, -y+1/2, z+1/2'

loop_
_atom_site_type_symbol
_atom_site_label
_atom_site_fract_x
_atom_site_fract_y
_atom_site_fract_z
_atom_site_U_iso_or_equiv
_atom_site_adp_type
_atom_site_calc_flag
_atom_site_occupancy
_atom_site_disorder_assembly
_atom_site_disorder_group
Ni Ni1 0.38091(3) 0.87394(4) 0.75039(7) 0.01359(18) Uani d 1 . .
O O1 0.3526(2) 0.8674(2) 0.8677(5) 0.0185(11) Uani d 1 . .
O O2 0.2807(2) 0.8891(3) 0.8993(5) 0.0213(11) Uani d 1 . .
O O3 0.37738(18) 0.8992(3) 0.5944(4) 0.0200(10) Uani d 1 . .
O O4 0.32294(19) 0.9516(3) 0.4388(4) 0.0202(10) Uani d 1 . .
O O5 0.42857(17) 0.9584(2) 0.8239(4) 0.0158(9) Uani d 1 . .
O O6 0.5150(2) 0.9870(3) 0.9272(5) 0.0358(12) Uani d 1 . .
O O7 0.3643(2) 0.7676(3) 0.7063(5) 0.0230(11) Uani d 1 . .
O O8 0.4077(2) 0.6685(2) 0.7153(5) 0.0295(12) Uani d 1 . .
N N1 0.3101(2) 0.9185(3) 0.6775(5) 0.0155(12) Uani d 1 . .
N N2 0.4530(2) 0.8333(3) 0.8163(4) 0.0155(11) Uani d 1 . .
C C1 0.3065(3) 0.8919(4) 0.8426(6) 0.0165(13) Uani d 1 . .
C C2 0.2803(2) 0.9226(3) 0.7323(6) 0.0150(13) Uani d 1 . .
C C3 0.2317(2) 0.9575(3) 0.6862(6) 0.0124(12) Uani d 1 . .
H H3 0.211068 0.964624 0.725859 0.015 Uiso calc 1 . .
C C4 0.2135(3) 0.9819(4) 0.5810(6) 0.0186(14) Uani d 1 . .
H H4 0.179228 1.002989 0.547146 0.022 Uiso calc 1 . .
C C5 0.2456(2) 0.9751(3) 0.5253(6) 0.0143(12) Uani d 1 . .
H H5 0.234396 0.991933 0.454228 0.017 Uiso calc 1 . .
C C6 0.2950(2) 0.9425(3) 0.5798(6) 0.0129(12) Uani d 1 . .
C C7 0.3343(2) 0.9304(3) 0.5324(6) 0.0146(12) Uani d 1 . .
C C8 0.4800(2) 0.9459(3) 0.8755(5) 0.0191(13) Uani d 1 . .
C C9 0.4954(3) 0.8711(3) 0.8701(6) 0.0194(14) Uani d 1 . .
C C10 0.5461(3) 0.8475(4) 0.9164(6) 0.0249(14) Uani d 1 . .
H H10 0.575748 0.876599 0.954826 0.030 Uiso calc 1 . .
C C11 0.5530(3) 0.7766(4) 0.9048(7) 0.0306(17) Uani d 1 . .
H H11 0.587716 0.756657 0.937446 0.037 Uiso calc 1 . .
C C12 0.5087(3) 0.7372(4) 0.8455(6) 0.0266(15) Uani d 1 . .
H H12 0.512940 0.690243 0.834586 0.032 Uiso calc 1 . .
C C13 0.4587(3) 0.7657(3) 0.8026(6) 0.0190(13) Uani d 1 . .
C C14 0.4060(3) 0.7324(3) 0.7354(6) 0.0225(14) Uani d 1 . .
Ni Ni2 0.37233(3) 0.38450(5) 0.74654(6) 0.0178(2) Uani d 1 . .
O O9 0.3642(2) 0.2766(3) 0.7109(5) 0.0240(11) Uani d 1 . .
O O10 0.4157(2) 0.1837(3) 0.7289(5) 0.0315(12) Uani d 1 . .
H H10A 0.384(2) 0.161(3) 0.688(4) 0.002(12) Uiso d 1 . .
O O11 0.41370(19) 0.4734(3) 0.8103(4) 0.0275(12) Uani d 1 . .
O O12 0.4961(2) 0.5161(3) 0.9043(5) 0.0414(13) Uani d 1 . .
O O13 0.3458(2) 0.3767(3) 0.8665(5) 0.0213(11) Uani d 1 . .
O O14 0.2726(2) 0.3897(3) 0.8986(5) 0.0222(11) Uani d 1 . .
O O15 0.36589(19) 0.4067(3) 0.5890(4) 0.0219(10) Uani d 1 . .
O O16 0.3085(2) 0.4518(3) 0.4315(4) 0.0246(11) Uani d 1 . .
H H16 0.338(3) 0.442(4) 0.418(6) 0.04(2) Uiso d 1 . .
N N3 0.4469(2) 0.3523(3) 0.8141(5) 0.0202(12) Uani d 1 . .
N N4 0.2982(2) 0.4223(3) 0.6724(5) 0.0150(11) Uani d 1 . .
C C15 0.4088(3) 0.2477(4) 0.7442(6) 0.0274(16) Uani d 1 . .
C C16 0.4587(3) 0.2862(4) 0.8073(6) 0.0256(15) Uani d 1 . .
C C17 0.5107(3) 0.2628(4) 0.8516(6) 0.0258(15) Uani d 1 . .
H H17 0.518301 0.216208 0.845382 0.031 Uiso calc 1 . .
C C18 0.5523(3) 0.3089(5) 0.9062(7) 0.039(2) Uani d 1 . .
H H18 0.588706 0.294413 0.937862 0.047 Uiso calc 1 . .
C C19 0.5389(3) 0.3769(4) 0.9128(6) 0.0300(16) Uani d 1 . .
H H19 0.566375 0.408705 0.951179 0.036 Uiso calc 1 . .
C C20 0.4854(3) 0.3985(4) 0.8635(6) 0.0274(16) Uani d 1 . .
C C21 0.4654(3) 0.4692(4) 0.8603(6) 0.0271(15) Uani d 1 . .
C C22 0.3213(3) 0.4334(3) 0.5272(6) 0.0179(13) Uani d 1 . .
C C23 0.2822(3) 0.4442(3) 0.5752(6) 0.0162(13) Uani d 1 . .
C C24 0.2316(3) 0.4732(3) 0.5213(6) 0.0198(14) Uani d 1 . .
H H24 0.218943 0.488614 0.449161 0.024 Uiso calc 1 . .
C C25 0.2002(3) 0.4785(4) 0.5781(6) 0.0228(15) Uani d 1 . .
H H25 0.165296 0.497887 0.544773 0.027 Uiso calc 1 . .
C C26 0.2200(3) 0.4555(3) 0.6835(6) 0.0223(15) Uani d 1 . .
H H26 0.199354 0.461343 0.723339 0.027 Uiso calc 1 . .
C C27 0.2698(3) 0.4240(3) 0.7307(6) 0.0188(14) Uani d 1 . .
C C28 0.2978(3) 0.3955(4) 0.8420(6) 0.0199(14) Uani d 1 . .
Ni Ni3 0.63070(4) 0.62559(5) 0.75260(7) 0.0185(2) Uani d 1 . .
O O17 0.6581(2) 0.6201(3) 0.6292(5) 0.0222(12) Uani d 1 . .
O O18 0.7319(2) 0.6420(3) 0.6057(5) 0.0230(11) Uani d 1 . .
O O19 0.6359(2) 0.6483(3) 0.9118(4) 0.0217(10) Uani d 1 . .
O O20 0.6910(3) 0.6999(3) 1.0636(5) 0.0328(13) Uani d 1 . .
O O21 0.64563(19) 0.5184(2) 0.7952(4) 0.0190(10) Uani d 1 . .
O O22 0.6004(2) 0.4226(3) 0.7801(5) 0.0249(11) Uani d 1 . .
O O23 0.5813(3) 0.7121(3) 0.6816(5) 0.0395(15) Uani d 1 . .
O O24 0.4956(3) 0.7396(4) 0.5817(6) 0.069(2) Uani d 1 . .
N N5 0.7014(2) 0.6659(3) 0.8237(5) 0.0148(11) Uani d 1 . .
N N6 0.5575(2) 0.5846(3) 0.6895(5) 0.0219(13) Uani d 1 . .
C C29 0.7056(3) 0.6420(3) 0.6606(6) 0.0166(13) Uani d 1 . .
C C30 0.7322(3) 0.6743(3) 0.7724(6) 0.0166(13) Uani d 1 . .
C C31 0.7821(3) 0.7050(4) 0.8155(7) 0.0267(16) Uani d 1 . .
H H31 0.804120 0.706909 0.778001 0.032 Uiso calc 1 . .
C C32 0.7979(3) 0.7329(4) 0.9175(7) 0.0263(17) Uani d 1 . .
H H32 0.831053 0.756675 0.950031 0.032 Uiso calc 1 . .
C C33 0.7664(3) 0.7264(3) 0.9718(6) 0.0246(15) Uani d 1 . .
H H33 0.777499 0.745714 1.041359 0.030 Uiso calc 1 . .
C C34 0.7191(3) 0.6923(4) 0.9254(6) 0.0192(14) Uani d 1 . .
C C35 0.6776(3) 0.6786(4) 0.9684(6) 0.0226(14) Uani d 1 . .
C C36 0.5318(4) 0.6985(5) 0.6320(7) 0.038(2) Uani d 1 . .
C C37 0.5162(3) 0.6274(4) 0.6350(6) 0.0258(17) Uani d 1 . .
C C38 0.4634(3) 0.5979(7) 0.5886(6) 0.047(3) Uani d 1 . .
H H38 0.433005 0.625720 0.549564 0.056 Uiso calc 1 . .
C C39 0.4569(3) 0.5328(6) 0.5998(7) 0.051(3) Uani d 1 . .
H H39 0.421583 0.514535 0.570359 0.061 Uiso calc 1 . .
C C40 0.5012(3) 0.4886(5) 0.6548(7) 0.040(2) Uani d 1 . .
H H40 0.496996 0.441003 0.660897 0.047 Uiso calc 1 . .
C C41 0.5514(2) 0.5206(4) 0.6991(6) 0.0216(14) Uani d 1 . .
C C42 0.6032(2) 0.4848(3) 0.7615(5) 0.0152(12) Uani d 1 . .
Ni Ni4 0.62611(4) 0.86765(5) 0.25176(7) 0.0205(2) Uani d 1 . .
O O25 0.63616(19) 0.9776(3) 0.2900(5) 0.0218(11) Uani d 1 . .
O O26 0.5890(2) 1.0725(3) 0.2741(5) 0.0302(12) Uani d 1 . .
O O27 0.5823(2) 0.7780(3) 0.1813(5) 0.0340(13) Uani d 1 . .
O O28 0.4979(3) 0.7446(4) 0.0831(6) 0.066(2) Uani d 1 . .
O O29 0.6543(2) 0.8772(3) 0.1309(5) 0.0250(12) Uani d 1 . .
O O30 0.7273(2) 0.8577(3) 0.1056(5) 0.0257(12) Uani d 1 . .
O O31 0.6298(2) 0.8428(3) 0.4075(4) 0.0262(11) Uani d 1 . .
O O32 0.6865(3) 0.7959(3) 0.5630(5) 0.0413(16) Uani d 1 . .
N N7 0.5522(2) 0.9052(4) 0.1859(5) 0.0244(13) Uani d 1 . .
N N8 0.6981(2) 0.8314(3) 0.3246(5) 0.0169(12) Uani d 1 . .
C C43 0.5941(2) 1.0088(4) 0.2569(6) 0.0203(14) Uani d 1 . .
C C44 0.5429(3) 0.9696(4) 0.1951(6) 0.0223(15) Uani d 1 . .
C C45 0.4901(3) 0.9982(5) 0.1482(7) 0.039(2) Uani d 1 . .
H H45 0.483382 1.045048 0.154066 0.047 Uiso calc 1 . .
C C46 0.4492(3) 0.9518(5) 0.0931(7) 0.038(2) Uani d 1 . .
H H46 0.413167 0.967459 0.060971 0.045 Uiso calc 1 . .
C C47 0.4591(3) 0.8849(6) 0.0836(6) 0.046(3) Uani d 1 . .
H H47 0.430427 0.854613 0.044887 0.055 Uiso calc 1 . .
C C48 0.5127(3) 0.8609(4) 0.1323(6) 0.0232(15) Uani d 1 . .
C C49 0.5314(3) 0.7887(4) 0.1317(7) 0.037(2) Uani d 1 . .
C C50 0.6727(3) 0.8160(4) 0.4661(6) 0.0247(15) Uani d 1 . .
C C51 0.7161(3) 0.8054(4) 0.4264(6) 0.0225(15) Uani d 1 . .
C C52 0.7651(3) 0.7741(4) 0.4750(7) 0.0292(18) Uani d 1 . .
H H52 0.777081 0.756561 0.545806 0.035 Uiso calc 1 . .
C C53 0.7968(3) 0.7681(4) 0.4209(7) 0.0294(18) Uani d 1 . .
H H53 0.830235 0.745153 0.453871 0.035 Uiso calc 1 . .
C C54 0.7803(3) 0.7955(4) 0.3176(7) 0.0290(17) Uani d 1 . .
H H54 0.802439 0.794426 0.280246 0.035 Uiso calc 1 . .
C C55 0.7293(3) 0.8245(3) 0.2735(6) 0.0170(13) Uani d 1 . .
C C56 0.7020(3) 0.8565(3) 0.1610(6) 0.0174(13) Uani d 1 . .
O O1W 0.3860(2) 1.0707(3) 0.8587(5) 0.0334(12) Uani d 1 . .
H H1A 0.403(2) 1.035(2) 0.838(5) 0.040 Uiso d 1 . .
H H1B 0.3599(19) 1.053(3) 0.879(5) 0.040 Uiso d 1 . .
H H1C 0.4119(17) 1.094(3) 0.918(3) 0.040 Uiso d 1 . .
O O2W 0.6725(2) 1.1360(3) 0.3886(5) 0.0302(13) Uani d 1 . .
H H2A 0.7040(16) 1.137(4) 0.376(5) 0.036 Uiso d 1 . .
H H2B 0.686(2) 1.143(4) 0.4647(16) 0.036 Uiso d 1 . .
O O3W 0.6833(2) 0.3622(3) 0.8930(5) 0.0234(11) Uani d 1 . .
H H3A 0.7120(17) 0.362(3) 0.872(4) 0.028 Uiso d 1 . .
H H3B 0.697(2) 0.355(3) 0.9682(16) 0.028 Uiso d 1 . .
O O4W 0.3677(2) 0.5796(3) -0.1507(5) 0.0316(12) Uani d 1 . .
H H4A 0.4040(12) 0.592(4) -0.104(5) 0.038 Uiso d 1 . .
O O5W 0.3335(2) 0.8788(3) 1.1137(5) 0.0274(13) Uani d 1 . .
H H5A 0.319(2) 0.875(3) 1.0375(14) 0.033 Uiso d 1 . .
H H5B 0.3060(19) 0.865(3) 1.134(5) 0.033 Uiso d 1 . .
O O6W 0.3238(3) 0.6107(3) 0.6076(5) 0.0321(13) Uani d 1 . .
H H6A 0.2953(16) 0.630(3) 0.620(5) 0.039 Uiso d 1 . .
H H6B 0.316(2) 0.623(3) 0.5345(18) 0.039 Uiso d 1 . .
H H6C 0.3551(15) 0.638(3) 0.648(4) 0.039 Uiso d 1 . .
O O7W 0.6311(3) 0.6769(3) 1.1516(5) 0.0363(14) Uani d 1 . .
H H7A 0.651(2) 0.683(3) 1.110(5) 0.044 Uiso d 1 . .
H H7B 0.609(2) 0.6374(19) 1.126(5) 0.044 Uiso d 1 . .
H H7C 0.607(2) 0.715(2) 1.136(5) 0.044 Uiso d 1 . .
O O8W 0.6206(3) 0.8186(3) 0.6397(6) 0.0447(16) Uani d 1 . .
H H8A 0.622(3) 0.776(2) 0.675(6) 0.054 Uiso d 1 . .
H H8B 0.6566(12) 0.828(4) 0.651(7) 0.054 Uiso d 1 . .
O O9W 0.5921(2) 0.5689(3) 1.0253(5) 0.0429(13) Uani d 1 . .
O O10W 0.5579(5) 0.8895(6) 0.4803(9) 0.059(3) Uiso d 0.6 A 1
O O11W 0.4232(4) 0.8299(5) 0.4777(8) 0.050(2) Uiso d 0.6 B 1
O O12W 0.4150(4) 0.6721(5) -0.0202(8) 0.048(2) Uiso d 0.6 C 1
O O13W 0.5350(6) 0.8825(8) 0.5059(13) 0.055(4) Uiso d 0.4 D 2
O O14W 0.4577(7) 0.8597(8) 0.5232(14) 0.060(4) Uiso d 0.4 E 2
O O15W 0.4593(7) 0.6283(8) -0.0091(13) 0.059(4) Uiso d 0.4 F 2

loop_
_atom_site_aniso_label
_atom_site_aniso_U_11
_atom_site_aniso_U_22
_atom_site_aniso_U_33
_atom_site_aniso_U_12
_atom_site_aniso_U_13
_atom_site_aniso_U_23
Ni1 0.0087(4) 0.0159(3) 0.0158(4) 0.0071(2) 0.0049(3) 0.0019(3)
O1 0.014(2) 0.025(2) 0.017(3) 0.0061(16) 0.007(2) 0.0023(18)
O2 0.017(2) 0.027(2) 0.022(3) -0.0004(18) 0.010(2) 0.003(2)
O3 0.0132(19) 0.026(2) 0.023(2) 0.0076(17) 0.0103(18) 0.0051(18)
O4 0.020(2) 0.026(2) 0.017(2) 0.0049(17) 0.0105(18) 0.0055(18)
O5 0.0119(18) 0.0165(19) 0.020(2) 0.0056(14) 0.0079(16) 0.0003(16)
O6 0.027(2) 0.031(2) 0.046(3) -0.007(2) 0.012(2) -0.008(2)
O7 0.015(2) 0.026(2) 0.021(3) -0.0006(18) 0.0018(18) -0.0054(19)
O8 0.042(3) 0.015(2) 0.034(3) 0.0076(19) 0.018(2) -0.0070(19)
N1 0.012(2) 0.019(3) 0.020(3) -0.0022(19) 0.011(2) -0.001(2)
N2 0.017(2) 0.021(3) 0.007(2) 0.0070(19) 0.0026(18) 0.0004(19)
C1 0.015(3) 0.020(3) 0.014(3) 0.004(2) 0.006(2) -0.001(3)
C2 0.007(2) 0.020(3) 0.018(3) 0.002(2) 0.006(2) 0.000(2)
C3 0.007(2) 0.015(2) 0.020(3) 0.0017(19) 0.011(2) 0.000(2)
C4 0.010(2) 0.025(3) 0.023(4) 0.007(2) 0.009(2) 0.004(3)
C5 0.012(2) 0.018(3) 0.016(3) 0.006(2) 0.009(2) 0.002(2)
C6 0.007(2) 0.009(2) 0.018(3) 0.0019(19) 0.000(2) -0.004(2)
C7 0.013(2) 0.011(2) 0.023(3) 0.002(2) 0.011(2) 0.001(2)
C8 0.015(3) 0.027(3) 0.016(3) 0.001(2) 0.008(2) 0.003(2)
C9 0.022(3) 0.022(3) 0.018(3) 0.006(2) 0.012(3) 0.000(2)
C10 0.020(3) 0.035(4) 0.019(3) 0.006(3) 0.008(3) 0.001(3)
C11 0.021(3) 0.039(4) 0.031(4) 0.023(3) 0.010(3) 0.002(3)
C12 0.023(3) 0.033(3) 0.019(3) 0.017(3) 0.005(2) -0.002(3)
C13 0.028(3) 0.015(3) 0.016(3) 0.014(2) 0.012(2) 0.004(2)
C14 0.041(4) 0.014(3) 0.014(3) 0.007(2) 0.013(3) 0.000(2)
Ni2 0.0117(4) 0.0255(4) 0.0149(4) 0.0002(3) 0.0046(3) -0.0005(4)
O9 0.016(2) 0.026(2) 0.025(3) 0.0019(17) 0.0042(19) -0.0064(19)
O10 0.033(3) 0.025(2) 0.039(3) 0.006(2) 0.017(2) -0.006(2)
O11 0.0126(19) 0.046(3) 0.022(2) -0.0129(19) 0.0059(17) -0.009(2)
O12 0.023(2) 0.054(3) 0.043(3) -0.018(2) 0.010(2) -0.014(3)
O13 0.014(2) 0.032(3) 0.015(3) 0.0021(18) 0.002(2) 0.0032(19)
O14 0.021(2) 0.029(2) 0.020(3) -0.0049(19) 0.012(2) 0.004(2)
O15 0.015(2) 0.032(2) 0.020(2) 0.0032(18) 0.0080(18) 0.0025(19)
O16 0.036(3) 0.025(2) 0.014(2) 0.007(2) 0.011(2) 0.0061(19)
N3 0.021(2) 0.028(3) 0.014(3) 0.001(2) 0.010(2) -0.002(2)
N4 0.010(2) 0.016(2) 0.016(3) 0.0050(17) 0.0030(19) -0.001(2)
C15 0.039(4) 0.022(3) 0.022(3) 0.006(3) 0.014(3) 0.007(3)
C16 0.032(3) 0.030(4) 0.015(3) 0.008(3) 0.010(3) 0.000(3)
C17 0.016(3) 0.042(4) 0.023(3) 0.011(3) 0.010(2) 0.008(3)
C18 0.024(3) 0.063(6) 0.029(4) 0.012(3) 0.009(3) 0.004(4)
C19 0.020(3) 0.053(4) 0.018(3) -0.002(3) 0.010(2) 0.002(3)
C20 0.020(3) 0.047(4) 0.014(3) 0.000(3) 0.006(2) 0.001(3)
C21 0.015(3) 0.049(4) 0.021(3) -0.012(3) 0.011(2) -0.011(3)
C22 0.021(3) 0.008(2) 0.019(3) -0.004(2) 0.003(2) -0.002(2)
C23 0.022(3) 0.011(2) 0.015(3) -0.004(2) 0.007(2) -0.007(2)
C24 0.023(3) 0.017(3) 0.012(3) -0.002(2) 0.000(2) -0.002(2)
C25 0.017(3) 0.025(3) 0.024(4) 0.001(2) 0.006(3) 0.002(3)
C26 0.025(3) 0.020(3) 0.021(4) 0.008(3) 0.010(3) 0.000(3)
C27 0.015(3) 0.022(3) 0.022(3) -0.004(2) 0.011(2) -0.003(3)
C28 0.023(3) 0.020(3) 0.014(3) 0.002(2) 0.006(3) -0.002(3)
Ni3 0.0203(4) 0.0218(4) 0.0148(4) 0.0061(3) 0.0087(3) 0.0009(3)
O17 0.023(3) 0.030(3) 0.017(3) 0.0018(18) 0.012(2) -0.0041(18)
O18 0.030(2) 0.030(2) 0.016(3) -0.007(2) 0.017(2) -0.004(2)
O19 0.030(2) 0.023(2) 0.017(2) 0.0024(18) 0.0136(19) 0.0009(18)
O20 0.055(3) 0.032(3) 0.021(3) -0.010(2) 0.025(2) -0.008(2)
O21 0.015(2) 0.018(2) 0.022(2) -0.0010(16) 0.0066(18) -0.0059(18)
O22 0.021(2) 0.028(2) 0.029(3) -0.0034(18) 0.0134(19) -0.0077(19)
O23 0.062(4) 0.030(3) 0.040(3) 0.023(3) 0.035(3) 0.015(2)
O24 0.084(5) 0.078(5) 0.062(4) 0.067(4) 0.047(4) 0.050(4)
N5 0.022(2) 0.012(2) 0.010(2) 0.0010(19) 0.006(2) -0.0033(19)
N6 0.011(2) 0.043(3) 0.013(3) 0.013(2) 0.0066(19) 0.002(2)
C29 0.020(3) 0.014(3) 0.020(3) 0.005(2) 0.012(3) 0.000(3)
C30 0.029(3) 0.011(3) 0.011(3) 0.000(2) 0.010(2) -0.001(2)
C31 0.027(3) 0.031(4) 0.027(4) 0.001(3) 0.016(3) 0.000(3)
C32 0.031(4) 0.016(3) 0.025(4) -0.008(3) 0.006(3) 0.002(3)
C33 0.037(4) 0.016(3) 0.017(3) 0.001(3) 0.008(3) -0.001(2)
C34 0.027(3) 0.020(3) 0.013(3) 0.003(2) 0.010(3) -0.003(2)
C35 0.038(4) 0.023(3) 0.014(3) 0.004(3) 0.018(3) 0.001(3)
C36 0.046(4) 0.050(5) 0.032(4) 0.036(4) 0.028(4) 0.021(3)
C37 0.014(3) 0.056(5) 0.011(3) 0.018(3) 0.008(2) 0.006(3)
C38 0.014(3) 0.111(8) 0.016(3) 0.024(4) 0.008(3) 0.013(5)
C39 0.010(3) 0.122(10) 0.019(4) 0.001(4) 0.004(3) 0.000(4)
C40 0.028(4) 0.069(6) 0.026(4) -0.004(4) 0.016(3) -0.008(4)
C41 0.007(2) 0.046(4) 0.013(3) 0.002(2) 0.006(2) -0.002(3)
C42 0.008(2) 0.031(3) 0.010(3) 0.002(2) 0.007(2) -0.004(2)
Ni4 0.0194(4) 0.0276(5) 0.0148(4) -0.0058(4) 0.0077(3) 0.0002(4)
O25 0.012(2) 0.030(2) 0.023(3) 0.0019(17) 0.0069(18) 0.0097(19)
O26 0.027(2) 0.033(3) 0.029(3) 0.004(2) 0.010(2) 0.005(2)
O27 0.053(3) 0.021(2) 0.037(3) -0.017(2) 0.029(3) -0.011(2)
O28 0.071(4) 0.082(5) 0.063(4) -0.062(4) 0.044(4) -0.049(4)
O29 0.020(2) 0.038(3) 0.015(3) -0.003(2) 0.006(2) 0.006(2)
O30 0.031(3) 0.035(3) 0.017(3) 0.004(2) 0.016(2) 0.005(2)
O31 0.036(3) 0.029(2) 0.020(2) -0.006(2) 0.018(2) -0.001(2)
O32 0.074(4) 0.035(3) 0.024(3) 0.007(3) 0.029(3) 0.006(2)
N7 0.009(2) 0.048(3) 0.019(3) -0.005(2) 0.009(2) 0.002(2)
N8 0.023(3) 0.013(2) 0.011(3) -0.002(2) 0.003(2) 0.0013(19)
C43 0.010(2) 0.039(4) 0.012(3) -0.002(2) 0.006(2) 0.002(3)
C44 0.014(3) 0.042(4) 0.010(3) -0.004(2) 0.005(2) 0.001(3)
C45 0.018(3) 0.075(6) 0.025(4) 0.006(3) 0.010(3) 0.007(4)
C46 0.009(3) 0.077(6) 0.022(4) 0.001(3) 0.003(2) 0.011(4)
C47 0.013(3) 0.107(8) 0.016(3) -0.022(4) 0.004(3) -0.004(4)
C48 0.014(3) 0.049(4) 0.009(3) -0.013(3) 0.007(2) -0.008(2)
C49 0.041(4) 0.051(5) 0.029(4) -0.025(3) 0.025(3) -0.016(3)
C50 0.042(4) 0.023(3) 0.015(3) -0.008(3) 0.018(3) -0.005(3)
C51 0.037(4) 0.019(3) 0.012(3) 0.000(3) 0.010(3) 0.003(2)
C52 0.045(4) 0.015(3) 0.019(4) 0.001(3) 0.006(3) 0.004(3)
C53 0.035(4) 0.018(3) 0.023(4) 0.008(3) 0.002(3) 0.002(3)
C54 0.030(4) 0.025(3) 0.030(4) -0.002(3) 0.010(3) -0.001(3)
C55 0.027(3) 0.010(3) 0.013(3) -0.001(2) 0.008(2) 0.002(2)
C56 0.021(3) 0.017(3) 0.016(3) -0.006(2) 0.009(3) 0.000(3)
O1W 0.046(3) 0.028(3) 0.040(3) 0.001(2) 0.032(3) -0.001(2)
O2W 0.030(3) 0.034(3) 0.025(3) 0.003(2) 0.010(2) -0.004(2)
O3W 0.023(2) 0.029(2) 0.022(3) 0.0031(19) 0.012(2) 0.003(2)
O4W 0.045(3) 0.026(2) 0.031(3) 0.002(2) 0.023(2) -0.003(2)
O5W 0.029(3) 0.038(3) 0.018(3) 0.0070(19) 0.013(2) 0.0034(19)
O6W 0.040(3) 0.039(3) 0.018(3) -0.003(2) 0.013(2) -0.007(2)
O7W 0.054(3) 0.035(3) 0.025(3) -0.023(2) 0.021(2) -0.003(2)
O8W 0.075(4) 0.030(3) 0.043(4) 0.002(3) 0.037(3) -0.007(2)
O9W 0.033(2) 0.043(3) 0.048(3) -0.017(2) 0.013(2) -0.009(2)

loop_
_atom_type_symbol
_atom_type_description
_atom_type_scat_dispersion_real
_atom_type_scat_dispersion_imag
_atom_type_scat_source
C C 0.0033 0.0016 'International Tables Vol C Tables 4.2.6.8 and 6.1.1.4'
H H 0.0000 0.0000 'International Tables Vol C Tables 4.2.6.8 and 6.1.1.4'
N N 0.0061 0.0033 'International Tables Vol C Tables 4.2.6.8 and 6.1.1.4'
O O 0.0106 0.0060 'International Tables Vol C Tables 4.2.6.8 and 6.1.1.4'
Ni Ni 0.3393 1.1124 'International Tables Vol C Tables 4.2.6.8 and 6.1.1.4'

loop_
_geom_angle_atom_site_label_1
_geom_angle_atom_site_label_2
_geom_angle_atom_site_label_3
_geom_angle
N2 Ni1 N1 176.0(3)
N2 Ni1 O1 104.9(2)
N1 Ni1 O1 78.8(2)
N2 Ni1 O5 78.3(2)
N1 Ni1 O5 100.0(2)
O1 Ni1 O5 92.3(2)
N2 Ni1 O3 99.2(2)
N1 Ni1 O3 77.2(2)
O1 Ni1 O3 155.9(2)
O5 Ni1 O3 92.9(2)
N2 Ni1 O7 77.8(2)
N1 Ni1 O7 103.9(2)
O1 Ni1 O7 93.0(2)
O5 Ni1 O7 156.11(19)
O3 Ni1 O7 91.7(2)
C1 O1 Ni1 115.6(5)
C7 O3 Ni1 114.0(4)
C8 O5 Ni1 115.2(4)
C14 O7 Ni1 112.8(4)
C14 O8 H6C 114(2)
C6 N1 C2 123.8(6)
C6 N1 Ni1 119.4(4)
C2 N1 Ni1 116.8(5)
C9 N2 C13 120.2(6)
C9 N2 Ni1 120.7(4)
C13 N2 Ni1 119.1(5)
O1 C1 O2 125.5(7)
O1 C1 C2 115.2(6)
O2 C1 C2 119.2(6)
N1 C2 C3 118.4(6)
N1 C2 C1 113.7(5)
C3 C2 C1 127.7(6)
C2 C3 C4 119.3(6)
C2 C3 H3 120.3
C4 C3 H3 120.3
C3 C4 C5 120.1(6)
C3 C4 H4 119.9
C5 C4 H4 119.9
C6 C5 C4 116.6(6)
C6 C5 H5 121.7
C4 C5 H5 121.7
N1 C6 C5 121.6(6)
N1 C6 C7 114.6(5)
C5 C6 C7 123.8(6)
O4 C7 O3 126.4(6)
O4 C7 C6 118.8(5)
O3 C7 C6 114.8(6)
O6 C8 O5 126.4(6)
O6 C8 C9 119.5(6)
O5 C8 C9 114.1(6)
N2 C9 C10 124.5(6)
N2 C9 C8 111.7(6)
C10 C9 C8 123.8(6)
C9 C10 C11 116.4(7)
C9 C10 H10 121.8
C11 C10 H10 121.8
C12 C11 C10 119.3(6)
C12 C11 H11 120.4
C10 C11 H11 120.4
C13 C12 C11 120.0(6)
C13 C12 H12 120.0
C11 C12 H12 120.0
N2 C13 C12 119.7(7)
N2 C13 C14 112.0(5)
C12 C13 C14 128.3(6)
O7 C14 O8 125.6(7)
O7 C14 C13 118.1(6)
O8 C14 C13 116.4(6)
N3 Ni2 N4 175.9(3)
N3 Ni2 O11 78.2(2)
N4 Ni2 O11 99.3(2)
N3 Ni2 O13 104.6(2)
N4 Ni2 O13 78.7(2)
O11 Ni2 O13 92.4(2)
N3 Ni2 O15 99.4(2)
N4 Ni2 O15 77.4(2)
O11 Ni2 O15 92.8(2)
O13 Ni2 O15 156.0(2)
N3 Ni2 O9 77.2(2)
N4 Ni2 O9 105.3(2)
O11 Ni2 O9 155.4(2)
O13 Ni2 O9 94.0(2)
O15 Ni2 O9 90.8(2)
C15 O9 Ni2 111.8(5)
C15 O10 H10A 113(3)
C21 O11 Ni2 117.0(5)
C28 O13 Ni2 116.5(5)
C22 O15 Ni2 113.6(5)
C22 O16 H16 105(5)
C20 N3 C16 121.7(7)
C20 N3 Ni2 117.5(5)
C16 N3 Ni2 120.7(5)
C23 N4 C27 125.8(6)
C23 N4 Ni2 118.4(5)
C27 N4 Ni2 115.8(5)
O9 C15 O10 124.6(7)
O9 C15 C16 120.2(6)
O10 C15 C16 115.2(7)
N3 C16 C17 121.8(7)
N3 C16 C15 109.9(6)
C17 C16 C15 128.2(7)
C16 C17 C18 118.6(7)
C16 C17 H17 120.7
C18 C17 H17 120.7
C19 C18 C17 118.3(7)
C19 C18 H18 120.8
C17 C18 H18 120.8
C18 C19 C20 120.8(7)
C18 C19 H19 119.6
C20 C19 H19 119.6
N3 C20 C19 118.7(7)
N3 C20 C21 114.6(6)
C19 C20 C21 126.7(7)
O12 C21 O11 126.0(8)
O12 C21 C20 121.3(6)
O11 C21 C20 112.6(6)
O16 C22 O15 125.2(7)
O16 C22 C23 119.1(6)
O15 C22 C23 115.7(6)
N4 C23 C24 120.7(6)
N4 C23 C22 114.7(6)
C24 C23 C22 124.6(6)
C23 C24 C25 116.8(7)
C23 C24 H24 121.6
C25 C24 H24 121.6
C26 C25 C24 120.0(6)
C26 C25 H25 120.0
C24 C25 H25 120.0
C25 C26 C27 120.2(7)
C25 C26 H26 119.9
C27 C26 H26 119.9
N4 C27 C26 116.3(7)
N4 C27 C28 115.3(6)
C26 C27 C28 128.3(7)
O14 C28 O13 126.7(7)
O14 C28 C27 119.5(6)
O13 C28 C27 113.7(6)
N5 Ni3 N6 175.8(3)
N5 Ni3 O17 78.6(2)
N6 Ni3 O17 105.6(2)
N5 Ni3 O23 102.2(3)
N6 Ni3 O23 78.1(3)
O17 Ni3 O23 92.8(2)
N5 Ni3 O21 103.1(2)
N6 Ni3 O21 76.5(2)
O17 Ni3 O21 94.3(2)
O23 Ni3 O21 154.6(2)
N5 Ni3 O19 77.8(2)
N6 Ni3 O19 98.1(2)
O17 Ni3 O19 156.3(2)
O23 Ni3 O19 93.0(2)
O21 Ni3 O19 90.2(2)
C29 O17 Ni3 112.1(5)
C35 O19 Ni3 112.2(5)
C42 O21 Ni3 111.9(4)
C36 O23 Ni3 114.0(5)
C30 N5 C34 117.9(6)
C30 N5 Ni3 121.1(5)
C34 N5 Ni3 120.8(5)
C41 N6 C37 123.3(6)
C41 N6 Ni3 120.3(5)
C37 N6 Ni3 116.4(5)
O18 C29 O17 125.1(7)
O18 C29 C30 117.1(6)
O17 C29 C30 117.8(6)
N5 C30 C31 124.8(7)
N5 C30 C29 110.0(6)
C31 C30 C29 125.1(7)
C30 C31 C32 115.5(7)
C30 C31 H31 122.2
C32 C31 H31 122.2
C33 C32 C31 120.9(7)
C33 C32 H32 119.6
C31 C32 H32 119.6
C34 C33 C32 119.5(7)
C34 C33 H33 120.2
C32 C33 H33 120.2
C33 C34 N5 121.2(7)
C33 C34 C35 129.3(7)
N5 C34 C35 109.4(6)
O19 C35 O20 126.4(7)
O19 C35 C34 119.5(6)
O20 C35 C34 114.1(7)
O24 C36 O23 126.0(9)
O24 C36 C37 117.4(9)
O23 C36 C37 116.6(6)
N6 C37 C38 116.6(8)
N6 C37 C36 114.8(7)
C38 C37 C36 128.7(7)
C39 C38 C37 120.3(7)
C39 C38 H38 119.9
C37 C38 H38 119.9
C38 C39 C40 122.0(8)
C38 C39 H39 119.0
C40 C39 H39 119.0
C41 C40 C39 114.8(9)
C41 C40 H40 122.6
C39 C40 H40 122.6
N6 C41 C40 123.0(7)
N6 C41 C42 112.7(6)
C40 C41 C42 124.3(7)
O21 C42 O22 124.6(6)
O21 C42 C41 118.6(6)
O22 C42 C41 116.7(6)
N8 Ni4 N7 176.4(3)
N8 Ni4 O27 100.8(2)
N7 Ni4 O27 80.1(3)
N8 Ni4 O29 78.6(3)
N7 Ni4 O29 104.9(3)
O27 Ni4 O29 92.4(2)
N8 Ni4 O31 78.3(3)
N7 Ni4 O31 98.2(2)
O27 Ni4 O31 92.5(2)
O29 Ni4 O31 156.9(2)
N8 Ni4 O25 103.9(2)
N7 Ni4 O25 75.3(2)
O27 Ni4 O25 155.3(2)
O29 Ni4 O25 92.9(2)
O31 Ni4 O25 92.1(2)
C43 O25 Ni4 113.7(5)
C49 O27 Ni4 112.5(5)
C56 O29 Ni4 113.1(5)
C50 O31 Ni4 112.0(5)
C44 N7 C48 122.4(6)
C44 N7 Ni4 121.4(5)
C48 N7 Ni4 116.3(6)
C55 N8 C51 117.9(6)
C55 N8 Ni4 120.9(5)
C51 N8 Ni4 120.8(5)
O25 C43 O26 125.6(7)
O25 C43 C44 117.8(7)
O26 C43 C44 116.6(6)
N7 C44 C45 122.6(7)
N7 C44 C43 111.9(6)
C45 C44 C43 125.4(7)
C46 C45 C44 114.7(9)
C46 C45 H45 122.6
C44 C45 H45 122.6
C47 C46 C45 122.4(7)
C47 C46 H46 118.8
C45 C46 H46 118.8
C46 C47 C48 119.1(7)
C46 C47 H47 120.4
C48 C47 H47 120.4
N7 C48 C47 118.7(8)
N7 C48 C49 114.5(6)
C47 C48 C49 126.8(7)
O28 C49 O27 124.4(9)
O28 C49 C48 119.0(8)
O27 C49 C48 116.6(6)
O31 C50 O32 126.1(7)
O31 C50 C51 120.2(7)
O32 C50 C51 113.7(7)
N8 C51 C52 121.3(7)
N8 C51 C50 108.5(6)
C52 C51 C50 130.2(7)
C51 C52 C53 119.7(7)
C51 C52 H52 120.1
C53 C52 H52 120.1
C52 C53 C54 120.8(7)
C52 C53 H53 119.6
C54 C53 H53 119.6
C55 C54 C53 115.3(8)
C55 C54 H54 122.3
C53 C54 H54 122.3
N8 C55 C54 124.9(7)
N8 C55 C56 110.0(6)
C54 C55 C56 125.1(7)
O30 C56 O29 125.1(7)
O30 C56 C55 117.8(6)
O29 C56 C55 117.1(6)
H1A O1W H1B 110(3)
H1A O1W H1C 110(3)
H1B O1W H1C 108(3)
H2A O2W H2B 104(3)
H3A O3W H3B 110(3)
H5A O5W H5B 106(3)
H6A O6W H6B 105(3)
H6A O6W H6C 106(3)
H6B O6W H6C 103(3)
H7A O7W H7B 108(3)
H7A O7W H7C 106(3)
H7B O7W H7C 106(3)
H8A O8W H8B 105(3)

loop_
_geom_bond_atom_site_label_1
_geom_bond_atom_site_label_2
_geom_bond_distance
Ni1 N2 1.965(5)
Ni1 N1 1.976(6)
Ni1 O1 2.075(6)
Ni1 O5 2.089(5)
Ni1 O3 2.163(6)
Ni1 O7 2.169(5)
O1 C1 1.259(8)
O2 C1 1.261(9)
O3 C7 1.284(8)
O4 C7 1.259(9)
O5 C8 1.308(7)
O6 C8 1.225(8)
O7 C14 1.253(9)
O8 C14 1.290(8)
O8 H6C 1.471(18)
N1 C6 1.313(9)
N1 C2 1.332(9)
N2 C9 1.314(9)
N2 C13 1.361(8)
C1 C2 1.500(10)
C2 C3 1.393(8)
C3 C4 1.399(10)
C3 H3 0.9500
C4 C5 1.402(9)
C4 H4 0.9500
C5 C6 1.398(8)
C5 H5 0.9500
C6 C7 1.500(9)
C8 C9 1.541(8)
C9 C10 1.346(9)
C10 C11 1.424(10)
C10 H10 0.9500
C11 C12 1.380(11)
C11 H11 0.9500
C12 C13 1.365(9)
C12 H12 0.9500
C13 C14 1.497(10)
Ni2 N3 1.963(6)
Ni2 N4 1.995(5)
Ni2 O11 2.065(5)
Ni2 O13 2.075(6)
Ni2 O15 2.142(6)
Ni2 O9 2.166(5)
O9 C15 1.249(9)
O10 C15 1.301(9)
O10 H10A 0.93(5)
O11 C21 1.292(8)
O12 C21 1.222(9)
O13 C28 1.273(8)
O14 C28 1.248(9)
O15 C22 1.271(8)
O16 C22 1.261(9)
O16 H16 0.93(8)
N3 C20 1.339(10)
N3 C16 1.351(9)
N4 C23 1.290(9)
N4 C27 1.337(9)
C15 C16 1.484(11)
C16 C17 1.374(9)
C17 C18 1.401(11)
C17 H17 0.9500
C18 C19 1.399(12)
C18 H18 0.9500
C19 C20 1.399(10)
C19 H19 0.9500
C20 C21 1.487(11)
C22 C23 1.499(10)
C23 C24 1.391(9)
C24 C25 1.394(10)
C24 H24 0.9500
C25 C26 1.388(11)
C25 H25 0.9500
C26 C27 1.388(9)
C26 H26 0.9500
C27 C28 1.497(10)
Ni3 N5 1.936(6)
Ni3 N6 1.992(6)
Ni3 O17 2.134(6)
Ni3 O23 2.135(6)
Ni3 O21 2.177(5)
Ni3 O19 2.179(6)
O17 C29 1.265(9)
O18 C29 1.250(9)
O19 C35 1.232(9)
O20 C35 1.270(10)
O21 C42 1.248(8)
O22 C42 1.258(9)
O23 C36 1.265(11)
O24 C36 1.239(9)
N5 C30 1.325(9)
N5 C34 1.371(9)
N6 C41 1.284(10)
N6 C37 1.355(8)
C29 C30 1.530(10)
C30 C31 1.380(10)
C31 C32 1.392(12)
C31 H31 0.9500
C32 C33 1.372(11)
C32 H32 0.9500
C33 C34 1.358(10)
C33 H33 0.9500
C34 C35 1.517(10)
C36 C37 1.467(12)
C37 C38 1.438(12)
C38 C39 1.309(15)
C38 H38 0.9500
C39 C40 1.424(13)
C39 H39 0.9500
C40 C41 1.399(10)
C40 H40 0.9500
C41 C42 1.489(8)
Ni4 N8 1.934(6)
Ni4 N7 1.984(6)
Ni4 O27 2.121(5)
Ni4 O29 2.121(7)
Ni4 O31 2.156(6)
Ni4 O25 2.213(6)
O25 C43 1.214(8)
O26 C43 1.291(9)
O27 C49 1.288(10)
O28 C49 1.236(10)
O29 C56 1.263(9)
O30 C56 1.233(9)
O31 C50 1.228(10)
O32 C50 1.283(10)
N7 C44 1.309(10)
N7 C48 1.340(9)
N8 C55 1.330(9)
N8 C51 1.368(9)
C43 C44 1.511(9)
C44 C45 1.429(10)
C45 C46 1.394(12)
C45 H45 0.9500
C46 C47 1.359(13)
C46 H46 0.9500
C47 C48 1.416(11)
C47 H47 0.9500
C48 C49 1.510(12)
C50 C51 1.526(11)
C51 C52 1.369(11)
C52 C53 1.371(12)
C52 H52 0.9500
C53 C54 1.402(12)
C53 H53 0.9500
C54 C55 1.392(10)
C54 H54 0.9500
C55 C56 1.537(10)
O1W H1A 0.960(14)
O1W H1B 0.947(14)
O1W H1C 0.943(14)
O2W H2A 0.956(14)
O2W H2B 0.959(14)
O3W H3A 0.952(14)
O3W H3B 0.948(14)
O4W H4A 0.963(15)
O5W H5A 0.951(14)
O5W H5B 0.952(14)
O6W H6A 0.955(14)
O6W H6B 0.961(14)
O6W H6C 0.967(14)
O7W H7A 0.956(14)
O7W H7B 0.953(14)
O7W H7C 0.960(14)
O8W H8A 0.956(14)
O8W H8B 0.953(14)

loop_
_geom_hbond_atom_site_label_D
_geom_hbond_atom_site_label_H
_geom_hbond_atom_site_label_A
_geom_hbond_site_symmetry_A
_geom_hbond_distance_DH
_geom_hbond_distance_HA
_geom_hbond_distance_DA
_geom_hbond_angle_DHA
O1W H1A O5 . 0.960(14) 1.70(2) 2.637(7) 164(6)
O1W H1B O4 2_575 0.947(14) 1.56(2) 2.461(7) 158(5)
O1W H1C O11W 2_575 0.943(14) 1.67(4) 2.472(12) 141(6)
O1W H1C O14W 2_575 0.943(14) 1.72(2) 2.659(18) 177(7)
O2W H2B O30 2_575 0.959(14) 1.78(3) 2.713(9) 163(6)
O3W H3A O2 3_545 0.952(14) 1.84(4) 2.697(7) 148(5)
O3W H3B O18 2_565 0.948(14) 1.72(2) 2.648(8) 166(6)
O4W H4A O15W . 0.963(15) 1.68(3) 2.623(17) 165(7)
O5W H5A O2 . 0.951(14) 1.76(3) 2.682(9) 164(7)
O5W H5B O18 4_465 0.952(14) 1.91(4) 2.782(8) 151(6)
O6W H6A O30 4_465 0.955(14) 1.81(3) 2.716(8) 158(5)
O6W H6C O7 . 0.967(14) 2.65(5) 3.362(8) 131(5)
O6W H6C O8 . 0.967(14) 1.471(18) 2.429(8) 170(6)
O7W H7A O20 . 0.956(14) 1.525(19) 2.470(8) 168(6)
O7W H7C O27 1_556 0.960(14) 1.66(4) 2.526(8) 149(6)
O8W H8A O23 . 0.956(14) 1.72(4) 2.531(9) 141(6)
O8W H8B O32 . 0.953(14) 1.84(7) 2.495(9) 123(7)

_cod_database_fobs_code 2108098
